data_1547741
loop_
_publ_author_name
'Luo, Kui'
'Cao, Tongxiang'
'Jiang, Huanfeng'
'Chen, Lianfen'
'Zhu, Shifa'

_publ_section_title
;
 Gold-Catalyzed Ring Expansion of Enyne-Lactone: Generation and
 Transformation of 2-Oxoninonium.
;
_journal_issue 21
_journal_name_full 'Organic letters'
_journal_page_first 5856
_journal_page_last 5859
_journal_paper_doi 10.1021/acs.orglett.7b02834
_journal_volume 19
_journal_year 2017
_chemical_formula_moiety 'C22 H18 O6'
_chemical_formula_sum 'C22 H18 O6'
_chemical_formula_weight 378.36
_chemical_name_systematic
;
 ?
;
_space_group_crystal_system triclinic
_space_group_IT_number 2
_space_group_name_Hall '-P 1'
_space_group_name_H-M_alt 'P -1'
_symmetry_space_group_name_Hall '-P 1'
_symmetry_space_group_name_H-M 'P -1'
_atom_sites_solution_hydrogens geom
_atom_sites_solution_primary dual
_audit_creation_date 2017-01-04
_audit_creation_method
;
Olex2 1.2
(compiled 2016.11.30 svn.r3356 for OlexSys, GUI svn.r5269)
;
_cell_angle_alpha 92.573(5)
_cell_angle_beta 94.393(5)
_cell_angle_gamma 91.114(5)
_cell_formula_units_Z 2
_cell_length_a 8.6474(5)
_cell_length_b 9.0011(6)
_cell_length_c 11.6253(6)
_cell_measurement_reflns_used 4700
_cell_measurement_temperature 100.00(10)
_cell_measurement_theta_max 73.6010
_cell_measurement_theta_min 6.0810
_cell_volume 901.06(9)
_computing_cell_refinement 'CrysAlisPro 1.171.38.43f (Rigaku OD, 2015)'
_computing_data_collection 'CrysAlisPro 1.171.38.43f (Rigaku OD, 2015)'
_computing_data_reduction 'CrysAlisPro 1.171.38.43f (Rigaku OD, 2015)'
_computing_molecular_graphics 'Olex2 (Dolomanov et al., 2009)'
_computing_publication_material 'Olex2 (Dolomanov et al., 2009)'
_computing_structure_refinement 'ShelXL (Sheldrick, 2015)'
_computing_structure_solution 'ShelXT (Sheldrick, 2015)'
_diffrn_ambient_environment N~2~
_diffrn_ambient_temperature 100.00(10)
_diffrn_detector 'CCD plate'
_diffrn_detector_area_resol_mean 5.2684
_diffrn_detector_type AtlasS2
_diffrn_measured_fraction_theta_full 0.9975
_diffrn_measured_fraction_theta_max 0.9620
_diffrn_measurement_details
;
List of Runs (angles in degrees, time in seconds):

  # Type    Start    End  Width  t~exp~   \w     \q     \k     \f   Frames
--------------------------------------------------------------------------
  1  \w    -62.00  26.00   1.00    1.00    --  -40.73  57.00  30.00   88
  2  \w    -35.00  61.00   1.00    1.00    --   40.73 -77.00 150.00   96
  3  \w     57.00  82.00   1.00    1.00    --   40.73 -99.00  90.00   25
  4  \w     63.00 121.00   1.00    1.00    --  106.95-125.00   0.00   58
  5  \w     63.00 108.00   1.00    1.00    --  106.95 -94.00 120.00   45
  6  \w     38.00 133.00   1.00    1.00    --  106.95 -45.00  30.00   95
  7  \w     82.00 109.00   1.00    1.00    --  106.95  30.00  90.00   27
  8  \w    120.00 166.00   1.00    1.00    --  106.95  61.00 -30.00   46
  9  \w    128.00 154.00   1.00    1.00    --  106.95  61.00 -60.00   26
 10  \w     88.00 114.00   1.00    1.00    --  106.95  30.00-120.00   26
 11  \w     79.00 111.00   1.00    1.00    --  106.95  61.00 -60.00   32
 12  \w     82.00 176.00   1.00    1.00    --  106.95  30.00 -90.00   94
 13  \w     39.00 105.00   1.00    1.00    --  106.95 -94.00  30.00   66
 14  \w     33.00  58.00   1.00    1.00    --  106.95 -94.00 -90.00   25
 15  \w     36.00 130.00   1.00    1.00    --  106.95 -77.00-180.00   94
 16  \w     31.00 132.00   1.00    1.00    --  106.95 -30.00 -90.00  101
 17  \w      5.00  51.00   1.00    1.00    --   40.73 -99.00  90.00   46
 18  \w   -111.00 -13.00   1.00    1.00    --  -40.73 -57.00-120.00   98
;
_diffrn_measurement_device 'four-circle diffractometer'
_diffrn_measurement_device_type 'SuperNova, Dual, Cu at zero, AtlasS2'
_diffrn_measurement_method '\w scans'
_diffrn_orient_matrix_type 'CrysAlisPro convention (1999,Acta A55,543-557)'
_diffrn_orient_matrix_UB_11 -0.0684386000
_diffrn_orient_matrix_UB_12 -0.0544282000
_diffrn_orient_matrix_UB_13 -0.1211620000
_diffrn_orient_matrix_UB_21 0.1085946000
_diffrn_orient_matrix_UB_22 -0.1336579000
_diffrn_orient_matrix_UB_23 0.0034629000
_diffrn_orient_matrix_UB_31 -0.1243632000
_diffrn_orient_matrix_UB_32 -0.0924163000
_diffrn_orient_matrix_UB_33 0.0548697000
_diffrn_radiation_monochromator mirror
_diffrn_radiation_probe x-ray
_diffrn_radiation_type 'Cu K\a'
_diffrn_radiation_wavelength 1.54184
_diffrn_reflns_av_R_equivalents 0.0282
_diffrn_reflns_av_unetI/netI 0.0259
_diffrn_reflns_Laue_measured_fraction_full 0.996
_diffrn_reflns_Laue_measured_fraction_max 0.962
_diffrn_reflns_limit_h_max 10
_diffrn_reflns_limit_h_min -10
_diffrn_reflns_limit_k_max 10
_diffrn_reflns_limit_k_min -11
_diffrn_reflns_limit_l_max 14
_diffrn_reflns_limit_l_min -14
_diffrn_reflns_number 5740
_diffrn_reflns_point_group_measured_fraction_full 0.996
_diffrn_reflns_point_group_measured_fraction_max 0.962
_diffrn_reflns_theta_full 67.684
_diffrn_reflns_theta_max 73.975
_diffrn_reflns_theta_min 3.818
_diffrn_source 'micro-focus sealed X-ray tube'
_diffrn_source_type 'SuperNova (Cu) X-ray Source'
_exptl_absorpt_coefficient_mu 0.846
_exptl_absorpt_correction_T_max 1.00000
_exptl_absorpt_correction_T_min 0.77657
_exptl_absorpt_correction_type multi-scan
_exptl_absorpt_process_details
;
CrysAlisPro 1.171.38.43f (Rigaku Oxford Diffraction, 2015)
Empirical absorption correction using spherical harmonics,
 implemented in SCALE3 ABSPACK scaling algorithm.
;
_exptl_crystal_colour colorless
_exptl_crystal_density_diffrn 1.395
_exptl_crystal_description block
_exptl_crystal_F_000 396
_exptl_crystal_size_max 0.32
_exptl_crystal_size_mid 0.25
_exptl_crystal_size_min 0.2
_refine_diff_density_max 0.280
_refine_diff_density_min -0.277
_refine_diff_density_rms 0.063
_refine_ls_extinction_coef 0.094(4)
_refine_ls_extinction_expression Fc^*^=kFc[1+0.001xFc^2^\l^3^/sin(2\q)]^-1/4^
_refine_ls_extinction_method SHELXL
_refine_ls_goodness_of_fit_ref 1.040
_refine_ls_hydrogen_treatment constr
_refine_ls_matrix_type full
_refine_ls_number_parameters 257
_refine_ls_number_reflns 3517
_refine_ls_number_restraints 0
_refine_ls_restrained_S_all 1.040
_refine_ls_R_factor_all 0.0500
_refine_ls_R_factor_gt 0.0479
_refine_ls_shift/su_max 0.000
_refine_ls_shift/su_mean 0.000
_refine_ls_structure_factor_coef Fsqd
_refine_ls_weighting_details
;
 w=1/[\s^2^(Fo^2^)+(0.0799P)^2^+0.4542P]
 where P=(Fo^2^+2Fc^2^)/3
;
_refine_ls_weighting_scheme calc
_refine_ls_wR_factor_gt 0.1320
_refine_ls_wR_factor_ref 0.1338
_reflns_Friedel_coverage 0.000
_reflns_number_gt 3342
_reflns_number_total 3517
_reflns_threshold_expression 'I > 2\s(I)'
_cod_data_source_file ol7b02834_si_002.cif
_cod_data_source_block lk
_cod_depositor_comments 'Adding full bibliography for 1547739--1547741.cif.'
_cod_database_code 1547741
_shelxl_version_number 2013-2
_shelx_space_group_comment
;
The symmetry employed for this shelxl refinement is uniquely defined
by the following loop, which should always be used as a source of
symmetry information in preference to the above space-group names.
They are only intended as comments.
;
_shelx_estimated_absorpt_t_max 0.849
_shelx_estimated_absorpt_t_min 0.773
_reflns_odcompleteness_completeness 99.75
_reflns_odcompleteness_iscentric 1
_reflns_odcompleteness_theta 66.97
_olex2_refinement_description
;
1. Fixed Uiso
 At 1.2 times of:
  All C(H) groups
 At 1.5 times of:
  All C(H,H,H) groups
2.a Ternary CH refined with riding coordinates:
 C2(H2)
2.b Aromatic/amide H refined with riding coordinates:
 C15(H15), C14(H14), C6(H6), C7(H7), C8(H8), C9(H9), C18(H18), C17(H17)
2.c Idealised Me refined as rotating group:
 C21(H21A,H21B,H21C), C20(H20A,H20B,H20C), C19(H19A,H19B,H19C)
;
_olex2_submission_special_instructions 'No special instructions were received'
_oxdiff_exptl_absorpt_empirical_details
;
Empirical correction (ABSPACK) includes:
- Absorption correction using spherical harmonics
- Frame scaling
;
_oxdiff_exptl_absorpt_empirical_full_max 3.082
_oxdiff_exptl_absorpt_empirical_full_min 0.623

loop_
_space_group_symop_operation_xyz
'x, y, z'
'-x, -y, -z'

loop_
_atom_site_label
_atom_site_type_symbol
_atom_site_fract_x
_atom_site_fract_y
_atom_site_fract_z
_atom_site_U_iso_or_equiv
_atom_site_adp_type
_atom_site_occupancy
_atom_site_site_symmetry_order
_atom_site_calc_flag
_atom_site_refinement_flags_posn
O3 O 0.23322(12) 0.77460(12) 0.50914(10) 0.0224(3) Uani 1 1 d .
O4 O 0.14812(12) 1.05650(12) 0.72214(9) 0.0214(3) Uani 1 1 d .
O1 O -0.08285(12) 0.66551(12) 0.48871(10) 0.0239(3) Uani 1 1 d .
O5 O 0.39143(13) 1.00862(12) 0.67998(10) 0.0250(3) Uani 1 1 d .
O2 O -0.24787(12) 0.83594(13) 0.55190(10) 0.0252(3) Uani 1 1 d .
O6 O 0.77753(14) 0.35963(13) 0.79999(11) 0.0313(3) Uani 1 1 d .
C1 C 0.01822(17) 0.87178(15) 0.60273(12) 0.0172(3) Uani 1 1 d .
C2 C -0.00634(17) 0.99284(16) 0.69238(13) 0.0191(3) Uani 1 1 d .
H2 H -0.0710 1.0688 0.6564 0.023 Uiso 1 1 calc R
C3 C 0.16918(17) 0.86675(16) 0.58374(13) 0.0187(3) Uani 1 1 d .
C22 C -0.11767(17) 0.79105(16) 0.54614(12) 0.0183(3) Uani 1 1 d .
C4 C 0.25488(17) 0.98128(16) 0.66381(13) 0.0193(3) Uani 1 1 d .
C5 C -0.07913(18) 0.94532(16) 0.79975(13) 0.0203(3) Uani 1 1 d .
C11 C 0.13199(19) 0.76923(17) 0.85341(13) 0.0232(4) Uani 1 1 d .
C10 C -0.00982(18) 0.84189(17) 0.87434(13) 0.0219(3) Uani 1 1 d .
C13 C 0.38453(19) 0.61435(17) 0.82759(13) 0.0233(4) Uani 1 1 d .
C15 C 0.64467(19) 0.59214(18) 0.76630(15) 0.0265(4) Uani 1 1 d .
H15 H 0.7287 0.6335 0.7327 0.032 Uiso 1 1 calc R
C16 C 0.6517(2) 0.44865(18) 0.80544(14) 0.0251(4) Uani 1 1 d .
C14 C 0.5114(2) 0.67343(18) 0.77768(15) 0.0271(4) Uani 1 1 d .
H14 H 0.5071 0.7694 0.7513 0.033 Uiso 1 1 calc R
C12 C 0.24800(19) 0.69950(17) 0.84197(14) 0.0244(4) Uani 1 1 d .
C6 C -0.21956(19) 1.00688(17) 0.82467(14) 0.0241(4) Uani 1 1 d .
H6 H -0.2664 1.0735 0.7748 0.029 Uiso 1 1 calc R
C7 C -0.2911(2) 0.97043(19) 0.92301(15) 0.0278(4) Uani 1 1 d .
H7 H -0.3851 1.0123 0.9385 0.033 Uiso 1 1 calc R
C8 C -0.2219(2) 0.87152(19) 0.99780(14) 0.0282(4) Uani 1 1 d .
H8 H -0.2683 0.8485 1.0645 0.034 Uiso 1 1 calc R
C9 C -0.0838(2) 0.80713(18) 0.97333(14) 0.0261(4) Uani 1 1 d .
H9 H -0.0391 0.7395 1.0234 0.031 Uiso 1 1 calc R
C18 C 0.3932(2) 0.46891(19) 0.86614(17) 0.0318(4) Uani 1 1 d .
H18 H 0.3094 0.4273 0.8999 0.038 Uiso 1 1 calc R
C21 C -0.21495(19) 0.58685(19) 0.42808(16) 0.0284(4) Uani 1 1 d .
H21A H -0.2608 0.6479 0.3697 0.043 Uiso 1 1 calc GR
H21B H -0.2902 0.5646 0.4818 0.043 Uiso 1 1 calc GR
H21C H -0.1813 0.4959 0.3926 0.043 Uiso 1 1 calc GR
C20 C 0.38872(18) 0.8067(2) 0.47590(16) 0.0283(4) Uani 1 1 d .
H20A H 0.4105 0.7412 0.4120 0.042 Uiso 1 1 calc GR
H20B H 0.4628 0.7922 0.5400 0.042 Uiso 1 1 calc GR
H20C H 0.3956 0.9079 0.4537 0.042 Uiso 1 1 calc GR
C19 C 0.9108(2) 0.41847(19) 0.75245(16) 0.0304(4) Uani 1 1 d .
H19A H 0.8849 0.4412 0.6735 0.046 Uiso 1 1 calc GR
H19B H 0.9913 0.3465 0.7558 0.046 Uiso 1 1 calc GR
H19C H 0.9463 0.5075 0.7959 0.046 Uiso 1 1 calc GR
C17 C 0.5248(2) 0.38709(19) 0.85436(18) 0.0342(4) Uani 1 1 d .
H17 H 0.5287 0.2904 0.8792 0.041 Uiso 1 1 calc R

loop_
_atom_site_aniso_label
_atom_site_aniso_U_11
_atom_site_aniso_U_22
_atom_site_aniso_U_33
_atom_site_aniso_U_23
_atom_site_aniso_U_13
_atom_site_aniso_U_12
O3 0.0169(5) 0.0214(6) 0.0291(6) -0.0015(4) 0.0052(4) -0.0024(4)
O4 0.0228(6) 0.0196(5) 0.0219(6) 0.0019(4) 0.0022(4) -0.0050(4)
O1 0.0191(5) 0.0213(6) 0.0306(6) -0.0026(4) 0.0000(4) -0.0022(4)
O5 0.0216(6) 0.0262(6) 0.0267(6) 0.0054(5) -0.0017(4) -0.0067(4)
O2 0.0176(5) 0.0267(6) 0.0312(6) 0.0011(5) 0.0011(4) -0.0002(4)
O6 0.0332(7) 0.0206(6) 0.0414(7) 0.0064(5) 0.0083(5) 0.0018(5)
C1 0.0197(7) 0.0155(7) 0.0165(7) 0.0030(5) 0.0005(5) -0.0017(5)
C2 0.0194(7) 0.0175(7) 0.0204(7) 0.0035(6) 0.0008(5) -0.0022(5)
C3 0.0200(7) 0.0165(7) 0.0199(7) 0.0054(5) 0.0011(5) -0.0007(5)
C22 0.0181(7) 0.0187(7) 0.0187(7) 0.0058(5) 0.0027(5) -0.0014(5)
C4 0.0208(7) 0.0180(7) 0.0194(7) 0.0069(5) 0.0003(6) -0.0035(6)
C5 0.0246(7) 0.0167(7) 0.0194(7) 0.0008(5) 0.0016(6) -0.0048(6)
C11 0.0300(8) 0.0188(7) 0.0205(8) 0.0059(6) -0.0020(6) -0.0048(6)
C10 0.0272(8) 0.0180(7) 0.0199(7) 0.0014(6) -0.0007(6) -0.0057(6)
C13 0.0292(8) 0.0185(7) 0.0210(8) 0.0013(6) -0.0054(6) -0.0017(6)
C15 0.0279(8) 0.0223(8) 0.0291(8) 0.0071(6) -0.0013(6) -0.0048(6)
C16 0.0304(8) 0.0196(8) 0.0246(8) 0.0011(6) -0.0011(6) -0.0014(6)
C14 0.0300(8) 0.0194(7) 0.0312(9) 0.0072(6) -0.0052(7) -0.0031(6)
C12 0.0304(8) 0.0201(7) 0.0221(8) 0.0050(6) -0.0030(6) -0.0043(6)
C6 0.0277(8) 0.0194(7) 0.0254(8) 0.0016(6) 0.0045(6) -0.0027(6)
C7 0.0300(8) 0.0245(8) 0.0297(9) -0.0012(6) 0.0105(7) -0.0036(6)
C8 0.0379(9) 0.0259(8) 0.0214(8) 0.0006(6) 0.0084(7) -0.0106(7)
C9 0.0371(9) 0.0213(8) 0.0196(8) 0.0037(6) -0.0001(6) -0.0085(6)
C18 0.0335(9) 0.0237(8) 0.0398(10) 0.0099(7) 0.0084(7) -0.0014(7)
C21 0.0250(8) 0.0238(8) 0.0347(9) -0.0054(7) -0.0040(7) -0.0071(6)
C20 0.0172(7) 0.0344(9) 0.0332(9) -0.0031(7) 0.0064(6) -0.0033(6)
C19 0.0301(9) 0.0264(8) 0.0350(9) 0.0032(7) 0.0032(7) -0.0005(7)
C17 0.0389(10) 0.0187(8) 0.0469(11) 0.0121(7) 0.0096(8) 0.0011(7)

loop_
_atom_type_symbol
_atom_type_description
_atom_type_scat_dispersion_real
_atom_type_scat_dispersion_imag
_atom_type_scat_source
C C 0.0181 0.0091 'International Tables Vol C Tables 4.2.6.8 and 6.1.1.4'
H H 0.0000 0.0000 'International Tables Vol C Tables 4.2.6.8 and 6.1.1.4'
O O 0.0492 0.0322 'International Tables Vol C Tables 4.2.6.8 and 6.1.1.4'

loop_
_geom_angle_atom_site_label_1
_geom_angle_atom_site_label_2
_geom_angle_atom_site_label_3
_geom_angle
C3 O3 C20 119.75(12)
C4 O4 C2 110.45(11)
C22 O1 C21 114.57(12)
C16 O6 C19 117.77(13)
C3 C1 C2 109.68(13)
C3 C1 C22 131.43(14)
C22 C1 C2 118.67(13)
O4 C2 C1 104.05(11)
O4 C2 H2 108.6
O4 C2 C5 110.53(12)
C1 C2 H2 108.6
C1 C2 C5 116.32(12)
C5 C2 H2 108.6
O3 C3 C1 126.36(14)
O3 C3 C4 125.67(13)
C1 C3 C4 107.95(13)
O1 C22 C1 113.60(12)
O2 C22 O1 124.28(14)
O2 C22 C1 122.12(14)
O4 C4 C3 107.71(12)
O5 C4 O4 122.14(14)
O5 C4 C3 130.14(15)
C10 C5 C2 122.54(14)
C6 C5 C2 118.06(13)
C6 C5 C10 119.40(14)
C12 C11 C10 174.65(16)
C5 C10 C11 123.20(14)
C9 C10 C5 118.59(15)
C9 C10 C11 118.21(14)
C14 C13 C12 121.43(14)
C14 C13 C18 118.38(15)
C18 C13 C12 120.18(15)
C16 C15 H15 120.2
C14 C15 H15 120.2
C14 C15 C16 119.59(15)
O6 C16 C15 124.49(15)
O6 C16 C17 115.71(14)
C15 C16 C17 119.80(16)
C13 C14 C15 121.33(15)
C13 C14 H14 119.3
C15 C14 H14 119.3
C11 C12 C13 179.03(17)
C5 C6 H6 119.5
C5 C6 C7 121.02(15)
C7 C6 H6 119.5
C6 C7 H7 120.1
C8 C7 C6 119.80(16)
C8 C7 H7 120.1
C7 C8 H8 120.0
C9 C8 C7 119.99(15)
C9 C8 H8 120.0
C10 C9 H9 119.4
C8 C9 C10 121.18(15)
C8 C9 H9 119.4
C13 C18 H18 119.7
C17 C18 C13 120.60(16)
C17 C18 H18 119.7
O1 C21 H21A 109.5
O1 C21 H21B 109.5
O1 C21 H21C 109.5
H21A C21 H21B 109.5
H21A C21 H21C 109.5
H21B C21 H21C 109.5
O3 C20 H20A 109.5
O3 C20 H20B 109.5
O3 C20 H20C 109.5
H20A C20 H20B 109.5
H20A C20 H20C 109.5
H20B C20 H20C 109.5
O6 C19 H19A 109.5
O6 C19 H19B 109.5
O6 C19 H19C 109.5
H19A C19 H19B 109.5
H19A C19 H19C 109.5
H19B C19 H19C 109.5
C16 C17 H17 119.9
C18 C17 C16 120.28(15)
C18 C17 H17 119.9

loop_
_geom_bond_atom_site_label_1
_geom_bond_atom_site_label_2
_geom_bond_distance
O3 C3 1.3318(19)
O3 C20 1.4546(18)
O4 C2 1.4538(18)
O4 C4 1.3599(19)
O1 C22 1.3378(18)
O1 C21 1.4503(18)
O5 C4 1.2003(19)
O2 C22 1.2091(18)
O6 C16 1.367(2)
O6 C19 1.419(2)
C1 C2 1.503(2)
C1 C3 1.342(2)
C1 C22 1.465(2)
C2 H2 0.9800
C2 C5 1.515(2)
C3 C4 1.502(2)
C5 C10 1.412(2)
C5 C6 1.390(2)
C11 C10 1.433(2)
C11 C12 1.206(2)
C10 C9 1.403(2)
C13 C14 1.388(2)
C13 C12 1.436(2)
C13 C18 1.404(2)
C15 H15 0.9300
C15 C16 1.389(2)
C15 C14 1.389(2)
C16 C17 1.391(2)
C14 H14 0.9300
C6 H6 0.9300
C6 C7 1.390(2)
C7 H7 0.9300
C7 C8 1.385(3)
C8 H8 0.9300
C8 C9 1.381(2)
C9 H9 0.9300
C18 H18 0.9300
C18 C17 1.380(3)
C21 H21A 0.9600
C21 H21B 0.9600
C21 H21C 0.9600
C20 H20A 0.9600
C20 H20B 0.9600
C20 H20C 0.9600
C19 H19A 0.9600
C19 H19B 0.9600
C19 H19C 0.9600
C17 H17 0.9300
